data_7060735
loop_
_publ_author_name
'Sirenko, Valerii Y.'
'Kucheriv, Olesia I.'
'Naumova, Dina D.'
'Fesych, Igor V.'
'Linnik, Rostyslav P.'
'Dasc\(alu, Ioan-Andrei'
'Shova, Sergiu'
'Fritsky, Igor O.'
'Gural'skiy, Il'ya A.'

_publ_section_title
;
 Chiral organic--inorganic lead halide perovskites based on \a-alanine
;
_journal_issue 28
_journal_name_full 'New Journal of Chemistry'
_journal_page_first 12606
_journal_page_last 12612
_journal_paper_doi 10.1039/D1NJ01089A
_journal_volume 45
_journal_year 2021
_chemical_absolute_configuration syn
_chemical_formula_moiety 'Br3 Pb, C3 H8 N O2, H2 O'
_chemical_formula_sum 'C3 H10 Br3 N O3 Pb'
_chemical_formula_weight 555.04
_space_group_crystal_system monoclinic
_space_group_IT_number 5
_space_group_name_Hall 'C 2y'
_space_group_name_H-M_alt 'C 1 2 1'
_atom_sites_solution_hydrogens mixed
_atom_sites_solution_primary dual
_audit_creation_date 2020-12-01
_audit_creation_method
;
Olex2 1.3
(compiled 2020.11.12 svn.r5f609507 for OlexSys, GUI svn.r6219)
;
_audit_update_record
;
2021-01-26 deposited with the CCDC.	2021-06-09 downloaded from the CCDC.
;
_cell_angle_alpha 90
_cell_angle_beta 93.177(8)
_cell_angle_gamma 90
_cell_formula_units_Z 4
_cell_length_a 21.8559(18)
_cell_length_b 6.0868(6)
_cell_length_c 8.7692(8)
_cell_measurement_reflns_used 1531
_cell_measurement_temperature 293(2)
_cell_measurement_theta_max 27.7230
_cell_measurement_theta_min 1.8660
_cell_volume 1164.80(18)
_computing_cell_refinement 'CrysAlisPro 1.171.39.46 (Rigaku OD, 2018)'
_computing_data_collection 'CrysAlisPro 1.171.39.46 (Rigaku OD, 2018)'
_computing_data_reduction 'CrysAlisPro 1.171.39.46 (Rigaku OD, 2018)'
_computing_molecular_graphics 'Olex2 1.3 (Dolomanov et al., 2009)'
_computing_publication_material 'Olex2 1.3 (Dolomanov et al., 2009)'
_computing_structure_refinement 'SHELXL 2018/3 (Sheldrick, 2015)'
_computing_structure_solution 'SHELXT  (Sheldrick, 2015)'
_diffrn_ambient_temperature 293(2)
_diffrn_detector_area_resol_mean 8.0797
_diffrn_detector_type Eos
_diffrn_measured_fraction_theta_full 1.000
_diffrn_measured_fraction_theta_max 1.000
_diffrn_measurement_details
;
List of Runs (angles in degrees, time in seconds):

  # Type    Start    End  Width  t~exp~   \w     \q     \k     \f   Frames
#--------------------------------------------------------------------------
  1  \w    -28.00  46.00   1.00   20.00    --  -15.52  77.00  30.00   74
  2  \w      6.00  51.00   1.00   20.00    --  -15.52  77.00-150.00   45
  3  \w     -9.00  86.00   1.00   20.00    --   17.94  77.00  90.00   95
  4  \w     11.00  79.00   1.00   20.00    --   17.94  77.00-180.00   68
  5  \w      9.00  71.00   1.00   20.00    --   17.94  77.00 -90.00   62
;
_diffrn_measurement_device 'four-circle diffractometer'
_diffrn_measurement_device_type 'Xcalibur, Eos'
_diffrn_measurement_method '\w scans'
_diffrn_radiation_type MoK\a
_diffrn_radiation_wavelength 0.71073
_diffrn_reflns_av_unetI/netI 0.0734
_diffrn_reflns_Laue_measured_fraction_full 1.000
_diffrn_reflns_Laue_measured_fraction_max 1.000
_diffrn_reflns_limit_h_max 27
_diffrn_reflns_limit_h_min -27
_diffrn_reflns_limit_k_max 7
_diffrn_reflns_limit_k_min -7
_diffrn_reflns_limit_l_max 10
_diffrn_reflns_limit_l_min -7
_diffrn_reflns_number 2397
_diffrn_reflns_point_group_measured_fraction_full 1.000
_diffrn_reflns_point_group_measured_fraction_max 1.000
_diffrn_reflns_theta_full 25.242
_diffrn_reflns_theta_max 26.353
_diffrn_reflns_theta_min 1.866
_exptl_absorpt_coefficient_mu 24.745
_exptl_absorpt_correction_T_max 1.00000
_exptl_absorpt_correction_T_min 0.16009
_exptl_absorpt_correction_type multi-scan
_exptl_absorpt_process_details
;
CrysAlisPro 1.171.39.46 (Rigaku Oxford Diffraction, 2018)
Empirical absorption correction using spherical harmonics,
 implemented in SCALE3 ABSPACK scaling algorithm.
;
_exptl_crystal_colour 'clear colourless'
_exptl_crystal_density_diffrn 3.165
_exptl_crystal_description block
_exptl_crystal_F_000 984
_exptl_crystal_size_max 0.3
_exptl_crystal_size_mid 0.1
_exptl_crystal_size_min 0.05
_refine_diff_density_max 5.166
_refine_diff_density_min -4.146
_refine_diff_density_rms 0.387
_refine_ls_abs_structure_details
;
 Flack x determined using 661 quotients [(I+)-(I-)]/[(I+)+(I-)]
 (Parsons, Flack and Wagner, Acta Cryst. B69 (2013) 249-259).
;
_refine_ls_abs_structure_Flack 0.06(2)
_refine_ls_extinction_method none
_refine_ls_goodness_of_fit_ref 1.049
_refine_ls_hydrogen_treatment constr
_refine_ls_matrix_type full
_refine_ls_number_parameters 101
_refine_ls_number_reflns 2397
_refine_ls_number_restraints 2
_refine_ls_restrained_S_all 1.048
_refine_ls_R_factor_all 0.0694
_refine_ls_R_factor_gt 0.0603
_refine_ls_shift/su_max 0.000
_refine_ls_shift/su_mean 0.000
_refine_ls_structure_factor_coef Fsqd
_refine_ls_weighting_details 'w=1/[\s^2^(Fo^2^)+(0.0697P)^2^] where P=(Fo^2^+2Fc^2^)/3'
_refine_ls_weighting_scheme calc
_refine_ls_wR_factor_gt 0.1401
_refine_ls_wR_factor_ref 0.1506
_reflns_Friedel_coverage 0.824
_reflns_Friedel_fraction_full 0.999
_reflns_Friedel_fraction_max 0.999
_reflns_number_gt 2024
_reflns_number_total 2397
_reflns_threshold_expression 'I > 2\s(I)'
_cod_data_source_file d1nj01089a2.cif
_cod_data_source_block shi_4459_ilgu
_cod_depositor_comments 'Adding full bibliography for 7060732--7060735.cif.'
_cod_database_code 7060735
_shelx_shelxl_version_number 2018/3
_shelx_space_group_comment
;
The symmetry employed for this shelxl refinement is uniquely defined
by the following loop, which should always be used as a source of
symmetry information in preference to the above space-group names.
They are only intended as comments.
;
_shelx_estimated_absorpt_t_max 0.371
_shelx_estimated_absorpt_t_min 0.050
_olex2_refinement_description
;
1. Twinned data refinement
 Scales: 0.665(7)
 0.335(7)
2. Fixed Uiso
 At 1.2 times of:
  All C(H) groups, All N(H,H,H) groups
 At 1.5 times of:
  All C(H,H,H) groups, All O(H) groups, All O(H,H) groups
3. Restrained distances
 O2B-C1 \\sim O2A-C1
 with sigma of 0.01
4. Uiso/Uaniso restraints and constraints
Uiso(O2A) = Uiso(O2B)
5. Others
 Fixed Sof: O2A(0.5) H2A(0.5) O2B(0.5) H2B(0.5)
6.a Riding coordinates:
 O2A(H2A), O2B(H2B), O1W(H1WA,H1WB)
6.b Ternary CH refined with riding coordinates:
 C2(H2)
6.c Idealised Me refined as rotating group:
 C3(H3A,H3B,H3C), N1(H1A,H1B,H1C)
;
_olex2_submission_special_instructions 'No special instructions were received'
_oxdiff_exptl_absorpt_empirical_details
;
Empirical correction (ABSPACK) includes:
- Absorption correction using spherical harmonics
- Frame scaling
;

loop_
_space_group_symop_operation_xyz
'x, y, z'
'-x, y, -z'
'x+1/2, y+1/2, z'
'-x+1/2, y+1/2, -z'

loop_
_atom_site_label
_atom_site_type_symbol
_atom_site_fract_x
_atom_site_fract_y
_atom_site_fract_z
_atom_site_U_iso_or_equiv
_atom_site_adp_type
_atom_site_occupancy
_atom_site_site_symmetry_order
_atom_site_calc_flag
_atom_site_refinement_flags_posn
_atom_site_refinement_flags_adp
_atom_site_refinement_flags_occupancy
_atom_site_disorder_assembly
_atom_site_disorder_group
Br1 Br 0.40570(10) 0.8423(5) 1.0008(3) 0.0349(6) Uani 1 1 d . . . . .
Br2 Br 0.48751(11) 0.3717(12) 0.7519(3) 0.0530(8) Uani 1 1 d . . . . .
Br3 Br 0.40331(10) 0.8565(8) 0.4728(3) 0.0436(6) Uani 1 1 d . . . . .
Pb1 Pb 0.49591(3) 0.8568(3) 0.74440(8) 0.0291(3) Uani 1 1 d . . . . .
C1 C 0.2631(11) 0.133(5) 0.804(4) 0.043(7) Uani 1 1 d D . . . .
C2 C 0.3159(12) 0.291(4) 0.787(3) 0.031(6) Uani 1 1 d . . . . .
H2 H 0.345929 0.219678 0.724133 0.038 Uiso 1 1 calc R U . . .
C3 C 0.2962(15) 0.492(5) 0.712(4) 0.064(10) Uani 1 1 d . . . . .
H3A H 0.267195 0.565581 0.772055 0.096 Uiso 1 1 calc R U . . .
H3B H 0.277346 0.458310 0.612906 0.096 Uiso 1 1 calc R U . . .
H3C H 0.331007 0.585462 0.699927 0.096 Uiso 1 1 calc R U . . .
N1 N 0.3448(7) 0.335(3) 0.9344(19) 0.030(4) Uani 1 1 d . . . . .
H1A H 0.378371 0.415291 0.923950 0.036 Uiso 1 1 calc R U . . .
H1B H 0.355091 0.208589 0.980125 0.036 Uiso 1 1 calc R U . . .
H1C H 0.319027 0.408051 0.990814 0.036 Uiso 1 1 calc R U . . .
O1 O 0.2484(8) 0.078(3) 0.923(2) 0.046(5) Uani 1 1 d . . . . .
O2A O 0.2362(17) 0.099(6) 0.669(3) 0.038(6) Uiso 0.5 1 d D . P A 1
H2A H 0.207862 0.001514 0.671752 0.057 Uiso 0.5 1 d R U P A 1
O2B O 0.2472(18) 0.033(6) 0.676(3) 0.038(6) Uiso 0.5 1 d D . P A 2
H2B H 0.218440 -0.062052 0.687701 0.057 Uiso 0.5 1 d R U P A 2
O1W O 0.1451(8) -0.181(3) 0.706(3) 0.073(7) Uani 1 1 d . . . . .
H1WA H 0.109331 -0.133301 0.729298 0.110 Uiso 1 1 d R U . . .
H1WB H 0.137761 -0.296751 0.657568 0.110 Uiso 1 1 d R U . . .

loop_
_atom_site_aniso_label
_atom_site_aniso_U_11
_atom_site_aniso_U_22
_atom_site_aniso_U_33
_atom_site_aniso_U_23
_atom_site_aniso_U_13
_atom_site_aniso_U_12
Br1 0.0303(11) 0.0308(15) 0.0431(12) -0.007(2) -0.0011(9) 0.0011(17)
Br2 0.0482(15) 0.0282(16) 0.084(2) -0.0054(17) 0.0196(13) -0.002(3)
Br3 0.0328(12) 0.0596(17) 0.0385(12) 0.002(3) 0.0027(9) 0.003(3)
Pb1 0.0325(5) 0.0279(5) 0.0271(5) -0.0004(6) 0.0029(3) -0.0003(8)
C1 0.032(15) 0.036(14) 0.06(2) -0.005(15) -0.005(13) 0.004(12)
C2 0.042(14) 0.036(14) 0.018(11) -0.003(9) 0.016(10) -0.015(10)
C3 0.07(2) 0.07(2) 0.05(2) 0.028(17) -0.009(18) -0.029(18)
N1 0.021(8) 0.024(10) 0.046(11) -0.008(11) 0.021(7) -0.001(9)
O1 0.036(11) 0.052(13) 0.048(13) 0.004(9) -0.015(10) -0.014(8)
O1W 0.032(10) 0.050(14) 0.13(2) -0.040(14) -0.023(11) -0.012(9)

loop_
_atom_type_symbol
_atom_type_description
_atom_type_scat_dispersion_real
_atom_type_scat_dispersion_imag
_atom_type_scat_source
C C 0.0033 0.0016 'International Tables Vol C Tables 4.2.6.8 and 6.1.1.4'
H H 0.0000 0.0000 'International Tables Vol C Tables 4.2.6.8 and 6.1.1.4'
Br Br -0.2901 2.4595 'International Tables Vol C Tables 4.2.6.8 and 6.1.1.4'
N N 0.0061 0.0033 'International Tables Vol C Tables 4.2.6.8 and 6.1.1.4'
O O 0.0106 0.0060 'International Tables Vol C Tables 4.2.6.8 and 6.1.1.4'
Pb Pb -3.3944 10.1111 'International Tables Vol C Tables 4.2.6.8 and 6.1.1.4'

loop_
_geom_angle_atom_site_label_1
_geom_angle_atom_site_label_2
_geom_angle_atom_site_label_3
_geom_angle
_geom_angle_site_symmetry_1
_geom_angle_site_symmetry_3
_geom_angle_publ_flag
Pb1 Br1 Pb1 94.66(7) 2_657 . ?
Pb1 Br2 Pb1 172.54(10) . 1_545 ?
Pb1 Br3 Pb1 90.98(6) 2_656 . ?
Br1 Pb1 Br1 85.24(7) 2_657 . ?
Br1 Pb1 Br2 93.09(9) 2_657 1_565 ?
Br1 Pb1 Br2 88.44(10) . 1_565 ?
Br1 Pb1 Br3 175.88(10) 2_657 . ?
Br2 Pb1 Br1 84.96(9) . . ?
Br2 Pb1 Br1 89.83(10) . 2_657 ?
Br2 Pb1 Br2 172.54(10) . 1_565 ?
Br2 Pb1 Br3 88.70(12) . . ?
Br2 Pb1 Br3 93.57(12) . 2_656 ?
Br3 Pb1 Br1 98.46(7) . . ?
Br3 Pb1 Br1 172.34(7) 2_656 . ?
Br3 Pb1 Br1 87.24(7) 2_656 2_657 ?
Br3 Pb1 Br2 88.84(12) . 1_565 ?
Br3 Pb1 Br2 93.43(11) 2_656 1_565 ?
Br3 Pb1 Br3 89.02(6) 2_656 . ?
O1 C1 C2 122(2) . . ?
O1 C1 O2A 130(3) . . ?
O1 C1 O2B 125(3) . . ?
O2A C1 C2 108(3) . . ?
O2B C1 C2 112(3) . . ?
C1 C2 H2 108.2 . . ?
C3 C2 C1 112(2) . . ?
C3 C2 H2 108.2 . . ?
N1 C2 C1 109.0(19) . . ?
N1 C2 H2 108.2 . . ?
N1 C2 C3 111.1(19) . . ?
C2 C3 H3A 109.5 . . ?
C2 C3 H3B 109.5 . . ?
C2 C3 H3C 109.5 . . ?
H3A C3 H3B 109.5 . . ?
H3A C3 H3C 109.5 . . ?
H3B C3 H3C 109.5 . . ?
C2 N1 H1A 109.5 . . ?
C2 N1 H1B 109.5 . . ?
C2 N1 H1C 109.5 . . ?
H1A N1 H1B 109.5 . . ?
H1A N1 H1C 109.5 . . ?
H1B N1 H1C 109.5 . . ?
C1 O2A H2A 111.9 . . ?
C1 O2B H2B 111.4 . . ?
H1WA O1W H1WB 104.6 . . ?

loop_
_geom_bond_atom_site_label_1
_geom_bond_atom_site_label_2
_geom_bond_distance
_geom_bond_site_symmetry_2
_geom_bond_publ_flag
Br1 Pb1 3.015(2) 2_657 ?
Br1 Pb1 3.073(2) . ?
Br2 Pb1 2.959(7) . ?
Br2 Pb1 3.140(7) 1_545 ?
Br3 Pb1 2.991(2) 2_656 ?
Br3 Pb1 3.039(2) . ?
C1 C2 1.52(3) . ?
C1 O1 1.16(3) . ?
C1 O2A 1.31(3) . ?
C1 O2B 1.31(3) . ?
C2 H2 0.9800 . ?
C2 C3 1.44(3) . ?
C2 N1 1.43(3) . ?
C3 H3A 0.9600 . ?
C3 H3B 0.9600 . ?
C3 H3C 0.9600 . ?
N1 H1A 0.8900 . ?
N1 H1B 0.8900 . ?
N1 H1C 0.8900 . ?
O2A H2A 0.8603 . ?
O2B H2B 0.8631 . ?
O1W H1WA 0.8670 . ?
O1W H1WB 0.8353 . ?

loop_
_geom_hbond_atom_site_label_D
_geom_hbond_atom_site_label_H
_geom_hbond_atom_site_label_A
_geom_hbond_distance_DH
_geom_hbond_distance_HA
_geom_hbond_distance_DA
_geom_hbond_angle_DHA
_geom_hbond_site_symmetry_A
_geom_hbond_publ_flag
N1 H1A Br1 0.89 2.74 3.400(19) 131.7 . yes
N1 H1A Br2 0.89 2.90 3.590(16) 135.1 . yes
N1 H1B Br1 0.89 2.49 3.318(19) 154.9 1_545 yes
N1 H1C O1 0.89 1.98 2.86(3) 168.4 4_557 yes
O2A H2A O1W 0.86 1.80 2.66(5) 170.3 . yes
O2B H2B O1W 0.86 1.77 2.61(5) 161.9 . yes
O1W H1WA Br2 0.87 2.68 3.503(19) 158.7 3_445 yes
O1W H1WB Br3 0.84 2.54 3.366(18) 169.8 4_536 yes

loop_
_geom_torsion_atom_site_label_1
_geom_torsion_atom_site_label_2
_geom_torsion_atom_site_label_3
_geom_torsion_atom_site_label_4
_geom_torsion
_geom_torsion_site_symmetry_1
_geom_torsion_site_symmetry_2
_geom_torsion_site_symmetry_3
_geom_torsion_site_symmetry_4
_geom_torsion_publ_flag
O1 C1 C2 C3 -118(3) . . . . ?
O1 C1 C2 N1 6(4) . . . . ?
O2A C1 C2 C3 55(3) . . . . ?
O2A C1 C2 N1 178(2) . . . . ?
O2B C1 C2 C3 77(3) . . . . ?
O2B C1 C2 N1 -160(2) . . . . ?

loop_
_twin_individual_id
_twin_individual_mass_fraction_refined
1 0.665(7)
2 0.335(7)
